data_8107606
loop_
_publ_author_name
'Yue, Lan'
'Wei, Peng'
'Ye, Jiang-Hei'
'He, Kang'
'Zou, Juan'

_publ_section_title
;
 Synthesis and crystal structure of
 (3E,5S,10S,13S,14S,17Z)-17-ethylidene-10,13-dimethylhexadecahydro-3H-cyclopenta[\a]
 phenanthren-3-one O-(4-fluorobenzoyl) oxime, C28H36FNO2
;
_journal_issue 5
_journal_name_full 'Zeitschrift f\"ur Kristallographie - New Crystal Structures'
_journal_page_first 941
_journal_page_last 943
_journal_paper_doi 10.1515/ncrs-2023-0290
_journal_volume 238
_journal_year 2023
_chemical_formula_sum 'C28 H36 F N O2'
_chemical_formula_weight 437.58
_chemical_name_systematic
;
(3<i>E</i>,5<i>S</i>,10<i>S</i>,13<i>S</i>,14<i>S</i>,17<i>Z</i>)-17
-ethylidene-10,13-dimethylhexadecahydro-3<i>H</i>-cyclopenta[<i>\a</i>]
phenanthren-3-one <i>O</i>-(4-fluorobenzoyl) oxime
;
_space_group_crystal_system orthorhombic
_space_group_IT_number 19
_space_group_name_Hall 'P 2ac 2ab'
_space_group_name_H-M_alt 'P 21 21 21'
_atom_sites_solution_hydrogens geom
_cell_angle_alpha 90
_cell_angle_beta 90
_cell_angle_gamma 90
_cell_formula_units_Z 4
_cell_length_a 6.3277(3)
_cell_length_b 11.9665(7)
_cell_length_c 32.2419(19)
_cell_measurement_reflns_used 9355
_cell_measurement_temperature 273(2)
_cell_measurement_theta_max 27.91
_cell_measurement_theta_min 2.53
_cell_volume 2441.4(2)
_computing_cell_refinement 'SAINT (Brucker, 2012)[2]'
_computing_data_collection 'APEX2 (Brucker, 2012)[2]'
_computing_data_reduction 'SAINT (Brucker, 2012)[2]'
_computing_molecular_graphics 'Diamond 4.0[4]'
_computing_publication_material 'Olex2 (Dolomanov et al., 2009)[1]'
_computing_structure_refinement 'SHELXL-2018/3 (Sheldrick, 2018)'
_computing_structure_solution 'SHELXT 2014/5 (Sheldrick, 2014)'
_diffrn_ambient_temperature 273(2)
_diffrn_measured_fraction_theta_full 0.994
_diffrn_measured_fraction_theta_max 0.991
_diffrn_measurement_device_type 'Bruker APEX-II CCD'
_diffrn_measurement_method '\f and \w scans'
_diffrn_radiation_type MoK\a
_diffrn_radiation_wavelength 0.71073
_diffrn_reflns_av_R_equivalents 0.0309
_diffrn_reflns_av_unetI/netI 0.0376
_diffrn_reflns_Laue_measured_fraction_full 0.994
_diffrn_reflns_Laue_measured_fraction_max 0.991
_diffrn_reflns_limit_h_max 8
_diffrn_reflns_limit_h_min -5
_diffrn_reflns_limit_k_max 16
_diffrn_reflns_limit_k_min -17
_diffrn_reflns_limit_l_max 46
_diffrn_reflns_limit_l_min -43
_diffrn_reflns_number 25486
_diffrn_reflns_point_group_measured_fraction_full 0.995
_diffrn_reflns_point_group_measured_fraction_max 0.985
_diffrn_reflns_theta_full 25.242
_diffrn_reflns_theta_max 30.502
_diffrn_reflns_theta_min 3.047
_exptl_absorpt_coefficient_mu 0.079
_exptl_absorpt_correction_T_max 0.7461
_exptl_absorpt_correction_T_min 0.6921
_exptl_absorpt_correction_type multi-scan
_exptl_absorpt_process_details
;
 SADABS 2016/2: Krause, L., Herbst-Irmer, R., Sheldrick G.M. & Stalke D.,
 J. Appl. Cryst. 48 (2015) 3-10
;
_exptl_crystal_colour colourless
_exptl_crystal_density_diffrn 1.190
_exptl_crystal_description acicular
_exptl_crystal_F_000 944
_exptl_crystal_size_max 0.24
_exptl_crystal_size_mid 0.21
_exptl_crystal_size_min 0.19
_refine_diff_density_max 0.174
_refine_diff_density_min -0.142
_refine_diff_density_rms 0.031
_refine_ls_abs_structure_details
;
 Flack x determined using 1546 quotients [(I+)-(I-)]/[(I+)+(I-)]
 (Parsons, Flack and Wagner, Acta Cryst. B69 (2013) 249-259).
;
_refine_ls_abs_structure_Flack 0.0(3)
_refine_ls_extinction_coef .
_refine_ls_extinction_method none
_refine_ls_goodness_of_fit_ref 1.030
_refine_ls_hydrogen_treatment constr
_refine_ls_matrix_type full
_refine_ls_number_parameters 292
_refine_ls_number_reflns 7310
_refine_ls_number_restraints 0
_refine_ls_restrained_S_all 1.030
_refine_ls_R_factor_all 0.0851
_refine_ls_R_factor_gt 0.0537
_refine_ls_shift/su_max 0.000
_refine_ls_shift/su_mean 0.000
_refine_ls_structure_factor_coef Fsqd
_refine_ls_weighting_details 'w=1/[\s^2^(Fo^2^)+(0.0682P)^2^+0.1485P] where P=(Fo^2^+2Fc^2^)/3'
_refine_ls_weighting_scheme calc
_refine_ls_wR_factor_gt 0.1264
_refine_ls_wR_factor_ref 0.1403
_reflns_Friedel_coverage 0.746
_reflns_Friedel_fraction_full 0.996
_reflns_Friedel_fraction_max 0.977
_reflns_number_gt 4962
_reflns_number_total 7310
_reflns_threshold_expression 'I > 2\s(I)'
_cod_data_source_file suppl_j_ncrs-2023-0290_suppl_001.cif
_cod_data_source_block A
_cod_database_code 8107606
_shelx_space_group_comment
;
The symmetry employed for this shelxl refinement is uniquely defined
by the following loop, which should always be used as a source of
symmetry information in preference to the above space-group names.
They are only intended as comments.
;

loop_
_space_group_symop_operation_xyz
'x, y, z'
'x+1/2, -y+1/2, -z'
'-x, y+1/2, -z+1/2'
'-x+1/2, -y, z+1/2'

loop_
_atom_site_label
_atom_site_type_symbol
_atom_site_fract_x
_atom_site_fract_y
_atom_site_fract_z
_atom_site_U_iso_or_equiv
_atom_site_adp_type
_atom_site_occupancy
_atom_site_site_symmetry_order
_atom_site_calc_flag
_atom_site_refinement_flags_posn
_atom_site_refinement_flags_adp
_atom_site_refinement_flags_occupancy
_atom_site_disorder_assembly
_atom_site_disorder_group
C1 C 0.9196(4) 0.4783(2) 0.35688(7) 0.0514(5) Uani 1 1 d . . . . .
C2 C 0.9218(5) 0.4837(2) 0.30932(8) 0.0602(6) Uani 1 1 d . . . . .
C3 C 0.9845(4) 0.5975(2) 0.29536(7) 0.0530(6) Uani 1 1 d . . . . .
C4 C 1.1819(4) 0.6450(2) 0.31454(8) 0.0562(6) Uani 1 1 d . . . . .
C5 C 1.1725(3) 0.63710(18) 0.36190(7) 0.0442(5) Uani 1 1 d . . . . .
C6 C 1.3681(4) 0.6879(2) 0.38203(8) 0.0538(6) Uani 1 1 d . . . . .
C7 C 1.3490(4) 0.6885(2) 0.42901(8) 0.0557(6) Uani 1 1 d . . . . .
C8 C 1.2914(3) 0.57491(18) 0.44739(7) 0.0446(5) Uani 1 1 d . . . . .
C9 C 1.0962(3) 0.52526(17) 0.42520(7) 0.0416(4) Uani 1 1 d . . . . .
C10 C 1.1264(3) 0.51760(18) 0.37777(7) 0.0431(5) Uani 1 1 d . . . . .
C11 C 1.0227(5) 0.4165(2) 0.44625(8) 0.0617(7) Uani 1 1 d . . . . .
C12 C 0.9927(5) 0.4267(2) 0.49317(8) 0.0622(7) Uani 1 1 d . . . . .
C13 C 1.1907(4) 0.47127(17) 0.51481(7) 0.0481(5) Uani 1 1 d . . . . .
C14 C 1.2449(4) 0.58310(17) 0.49352(7) 0.0457(5) Uani 1 1 d . . . . .
C15 C 1.4066(5) 0.6365(2) 0.52233(8) 0.0661(7) Uani 1 1 d . . . . .
C16 C 1.3313(5) 0.6027(2) 0.56567(8) 0.0645(7) Uani 1 1 d . . . . .
C17 C 1.1739(4) 0.5085(2) 0.55982(7) 0.0538(6) Uani 1 1 d . . . . .
C18 C 1.3708(5) 0.3855(2) 0.51245(10) 0.0752(8) Uani 1 1 d . . . . .
C19 C 1.3036(4) 0.4348(2) 0.36666(8) 0.0595(6) Uani 1 1 d . . . . .
C20 C 1.0548(5) 0.4710(3) 0.59052(8) 0.0699(7) Uani 1 1 d . . . . .
C21 C 0.9040(7) 0.3750(3) 0.59090(10) 0.1025(13) Uani 1 1 d . . . . .
C22 C 0.5893(4) 0.6732(2) 0.22840(7) 0.0555(6) Uani 1 1 d . . . . .
C23 C 0.4051(4) 0.6114(2) 0.21149(7) 0.0514(5) Uani 1 1 d . . . . .
C24 C 0.3678(4) 0.4993(2) 0.21947(8) 0.0606(6) Uani 1 1 d . . . . .
C25 C 0.1899(5) 0.4472(2) 0.20411(9) 0.0691(7) Uani 1 1 d . . . . .
C26 C 0.0536(4) 0.5090(3) 0.18063(9) 0.0695(7) Uani 1 1 d . . . . .
C27 C 0.0821(5) 0.6186(3) 0.17211(9) 0.0729(8) Uani 1 1 d . . . . .
C28 C 0.2613(5) 0.6705(2) 0.18770(8) 0.0639(7) Uani 1 1 d . . . . .
F1 F -0.1238(3) 0.45766(19) 0.16570(7) 0.1027(7) Uani 1 1 d . . . . .
H1 H 0.948872 0.319961 0.571098 0.154 Uiso 1 1 calc R U . . .
H2 H 0.463689 0.458905 0.235360 0.073 Uiso 1 1 calc R U . . .
H3 H 0.782414 0.465960 0.298667 0.072 Uiso 1 1 calc R U . . .
H4 H 1.020683 0.429066 0.298516 0.072 Uiso 1 1 calc R U . . .
H5 H 1.304064 0.604193 0.304480 0.067 Uiso 1 1 calc R U . . .
H6 H 1.197399 0.722555 0.306375 0.067 Uiso 1 1 calc R U . . .
H7 H 1.386610 0.763851 0.372159 0.065 Uiso 1 1 calc R U . . .
H8 H 1.491843 0.645183 0.374031 0.065 Uiso 1 1 calc R U . . .
H9 H 1.482293 0.712894 0.440797 0.067 Uiso 1 1 calc R U . . .
H10 H 1.241924 0.742449 0.436972 0.067 Uiso 1 1 calc R U . . .
H11 H 1.411081 0.524037 0.443408 0.053 Uiso 1 1 calc R U . . .
H12 H 1.066586 0.509862 0.615386 0.084 Uiso 1 1 calc R U . . .
H13 H 0.765190 0.400996 0.583749 0.154 Uiso 1 1 calc R U . . .
H14 H 0.901044 0.342295 0.618079 0.154 Uiso 1 1 calc R U . . .
H16 H 1.264651 0.665532 0.579450 0.077 Uiso 1 1 calc R U . . .
H16A H 1.449644 0.577780 0.582408 0.077 Uiso 1 1 calc R U . . .
H17 H 1.547409 0.607969 0.516872 0.079 Uiso 1 1 calc R U . . .
H18A H 1.407593 0.717125 0.519243 0.079 Uiso 1 1 calc R U . . .
H18 H 1.496313 0.416689 0.524520 0.113 Uiso 1 1 calc R U . . .
H19 H 0.957839 0.353842 0.504471 0.075 Uiso 1 1 calc R U . . .
H20 H 0.875178 0.476442 0.498774 0.075 Uiso 1 1 calc R U . . .
H21 H 0.890026 0.393338 0.433892 0.074 Uiso 1 1 calc R U . . .
H22 H 1.125974 0.358431 0.440748 0.074 Uiso 1 1 calc R U . . .
H23 H 0.981765 0.579215 0.429515 0.050 Uiso 1 1 calc R U . . .
H24 H 1.331328 0.319262 0.527378 0.113 Uiso 1 1 calc R U . . .
H26 H 1.397476 0.366775 0.483966 0.113 Uiso 1 1 calc R U . . .
H27 H 1.117362 0.629160 0.495841 0.055 Uiso 1 1 calc R U . . .
H28 H 1.052634 0.683334 0.370616 0.053 Uiso 1 1 calc R U . . .
H29 H 1.261746 0.360589 0.374475 0.089 Uiso 1 1 calc R U . . .
H30 H 1.329348 0.437196 0.337331 0.089 Uiso 1 1 calc R U . . .
H31 H 1.430331 0.454837 0.381245 0.089 Uiso 1 1 calc R U . . .
H32 H 0.891741 0.401825 0.365246 0.062 Uiso 1 1 calc R U . . .
H33 H 0.804043 0.524048 0.367015 0.062 Uiso 1 1 calc R U . . .
H34 H -0.015512 0.657996 0.156273 0.087 Uiso 1 1 calc R U . . .
H35 H 0.284985 0.745744 0.182122 0.077 Uiso 1 1 calc R U . . .
H36 H 0.163596 0.372129 0.209571 0.083 Uiso 1 1 calc R U . . .
N1 N 0.8902(3) 0.66255(18) 0.27029(6) 0.0569(5) Uani 1 1 d . . . . .
O1 O 0.7034(3) 0.60700(15) 0.25381(5) 0.0601(4) Uani 1 1 d . . . . .
O2 O 0.6295(4) 0.76855(17) 0.22116(7) 0.0844(7) Uani 1 1 d . . . . .

loop_
_atom_site_aniso_label
_atom_site_aniso_U_11
_atom_site_aniso_U_22
_atom_site_aniso_U_33
_atom_site_aniso_U_23
_atom_site_aniso_U_13
_atom_site_aniso_U_12
C2 0.0714(15) 0.0498(13) 0.0594(14) 0.0022(11) -0.0191(12) -0.0081(12)
C3 0.0608(13) 0.0513(13) 0.0470(12) -0.0012(10) -0.0020(10) -0.0012(11)
N1 0.0617(12) 0.0551(12) 0.0539(11) 0.0010(9) -0.0048(10) -0.0077(10)
F1 0.0836(12) 0.1177(16) 0.1068(14) -0.0051(12) -0.0317(11) -0.0170(12)
O1 0.0660(10) 0.0555(10) 0.0590(10) 0.0087(8) -0.0144(8) -0.0057(8)
C1 0.0514(12) 0.0446(12) 0.0581(13) 0.0026(10) -0.0097(10) -0.0088(10)
C25 0.0806(18) 0.0614(16) 0.0655(16) 0.0008(13) -0.0078(14) -0.0095(14)
C4 0.0550(13) 0.0591(14) 0.0544(13) 0.0023(11) 0.0013(11) -0.0093(12)
C6 0.0494(12) 0.0556(13) 0.0565(13) 0.0015(10) 0.0029(10) -0.0160(11)
C8 0.0401(10) 0.0399(10) 0.0537(12) -0.0021(9) -0.0010(9) -0.0028(9)
C7 0.0585(14) 0.0507(13) 0.0578(14) -0.0004(10) -0.0023(11) -0.0217(11)
C10 0.0405(10) 0.0387(10) 0.0502(12) -0.0035(9) -0.0003(8) 0.0005(9)
C5 0.0395(10) 0.0428(11) 0.0504(12) -0.0026(9) 0.0037(9) -0.0019(9)
C28 0.0797(18) 0.0568(15) 0.0550(15) 0.0032(12) -0.0087(13) 0.0119(13)
C9 0.0384(9) 0.0350(10) 0.0514(11) -0.0017(9) 0.0009(9) -0.0034(8)
C23 0.0639(14) 0.0526(13) 0.0378(10) -0.0012(9) 0.0014(10) 0.0055(11)
C11 0.0802(18) 0.0480(13) 0.0569(14) 0.0028(11) -0.0111(12) -0.0260(13)
C22 0.0719(15) 0.0545(14) 0.0402(11) 0.0050(10) -0.0036(11) 0.0001(12)
C21 0.118(3) 0.127(3) 0.0622(18) 0.0173(19) 0.0030(18) -0.051(3)
C12 0.0722(16) 0.0569(15) 0.0575(14) 0.0075(12) -0.0049(12) -0.0246(13)
C20 0.086(2) 0.0748(18) 0.0491(14) 0.0017(13) -0.0005(13) -0.0067(16)
C19 0.0622(14) 0.0546(13) 0.0616(15) -0.0124(12) -0.0003(12) 0.0175(12)
C13 0.0528(12) 0.0357(10) 0.0559(13) 0.0023(9) -0.0037(10) -0.0002(9)
C14 0.0503(12) 0.0358(10) 0.0510(12) -0.0016(9) -0.0029(9) -0.0047(9)
C27 0.0727(18) 0.080(2) 0.0661(17) 0.0035(15) -0.0171(14) 0.0125(16)
C15 0.0772(17) 0.0594(15) 0.0616(15) -0.0009(12) -0.0113(13) -0.0238(14)
C18 0.094(2) 0.0539(15) 0.0775(18) 0.0039(14) -0.0031(16) 0.0268(15)
C26 0.0637(16) 0.084(2) 0.0609(16) -0.0097(14) -0.0098(12) -0.0035(15)
C24 0.0734(16) 0.0565(15) 0.0520(14) 0.0064(11) -0.0102(12) 0.0028(13)
O2 0.1081(17) 0.0560(11) 0.0892(14) 0.0227(10) -0.0299(13) -0.0122(11)
C17 0.0626(13) 0.0457(12) 0.0531(13) 0.0017(10) -0.0091(11) 0.0062(11)
C16 0.0791(17) 0.0549(14) 0.0595(15) -0.0021(12) -0.0150(13) -0.0044(14)

loop_
_atom_type_symbol
_atom_type_description
_atom_type_scat_dispersion_real
_atom_type_scat_dispersion_imag
_atom_type_scat_source
C C 0.0033 0.0016 'International Tables Vol C Tables 4.2.6.8 and 6.1.1.4'
H H 0.0000 0.0000 'International Tables Vol C Tables 4.2.6.8 and 6.1.1.4'
N N 0.0061 0.0033 'International Tables Vol C Tables 4.2.6.8 and 6.1.1.4'
O O 0.0106 0.0060 'International Tables Vol C Tables 4.2.6.8 and 6.1.1.4'
F F 0.0171 0.0103 'International Tables Vol C Tables 4.2.6.8 and 6.1.1.4'

loop_
_geom_angle_atom_site_label_1
_geom_angle_atom_site_label_2
_geom_angle_atom_site_label_3
_geom_angle
_geom_angle_site_symmetry_1
_geom_angle_site_symmetry_3
C3 C2 C1 110.1(2) . .
C3 C2 H4 109.6 . .
C1 C2 H4 109.6 . .
C3 C2 H3 109.6 . .
C1 C2 H3 109.6 . .
H4 C2 H3 108.2 . .
N1 C3 C2 128.9(2) . .
N1 C3 C4 114.8(2) . .
C2 C3 C4 116.3(2) . .
C3 N1 O1 109.5(2) . .
C22 O1 N1 112.82(18) . .
C2 C1 C10 114.5(2) . .
C2 C1 H32 108.6 . .
C10 C1 H32 108.6 . .
C2 C1 H33 108.6 . .
C10 C1 H33 108.6 . .
H32 C1 H33 107.6 . .
C26 C25 C24 118.0(3) . .
C26 C25 H36 121.0 . .
C24 C25 H36 121.0 . .
C3 C4 C5 110.76(19) . .
C3 C4 H6 109.5 . .
C5 C4 H6 109.5 . .
C3 C4 H5 109.5 . .
C5 C4 H5 109.5 . .
H6 C4 H5 108.1 . .
C7 C6 C5 111.21(18) . .
C7 C6 H8 109.4 . .
C5 C6 H8 109.4 . .
C7 C6 H7 109.4 . .
C5 C6 H7 109.4 . .
H8 C6 H7 108.0 . .
C14 C8 C7 111.63(18) . .
C14 C8 C9 108.83(17) . .
C7 C8 C9 110.68(19) . .
C14 C8 H11 108.5 . .
C7 C8 H11 108.5 . .
C9 C8 H11 108.5 . .
C6 C7 C8 113.66(19) . .
C6 C7 H10 108.8 . .
C8 C7 H10 108.8 . .
C6 C7 H9 108.8 . .
C8 C7 H9 108.8 . .
H10 C7 H9 107.7 . .
C19 C10 C9 111.05(18) . .
C19 C10 C1 108.64(18) . .
C9 C10 C1 110.17(17) . .
C19 C10 C5 112.41(18) . .
C9 C10 C5 107.23(16) . .
C1 C10 C5 107.27(18) . .
C6 C5 C4 111.63(18) . .
C6 C5 C10 112.40(19) . .
C4 C5 C10 113.22(18) . .
C6 C5 H28 106.3 . .
C4 C5 H28 106.3 . .
C10 C5 H28 106.3 . .
C23 C28 C27 120.6(3) . .
C23 C28 H35 119.7 . .
C27 C28 H35 119.7 . .
C11 C9 C10 115.08(18) . .
C11 C9 C8 111.22(18) . .
C10 C9 C8 112.46(16) . .
C11 C9 H23 105.7 . .
C10 C9 H23 105.7 . .
C8 C9 H23 105.7 . .
C28 C23 C24 119.0(2) . .
C28 C23 C22 117.7(2) . .
C24 C23 C22 123.2(2) . .
C12 C11 C9 113.97(19) . .
C12 C11 H21 108.8 . .
C9 C11 H21 108.8 . .
C12 C11 H22 108.8 . .
C9 C11 H22 108.8 . .
H21 C11 H22 107.7 . .
O2 C22 O1 124.5(2) . .
O2 C22 C23 125.0(2) . .
O1 C22 C23 110.5(2) . .
C20 C21 H13 109.5 . .
C20 C21 H14 109.5 . .
H13 C21 H14 109.5 . .
C20 C21 H1 109.5 . .
H13 C21 H1 109.5 . .
H14 C21 H1 109.5 . .
C11 C12 C13 112.2(2) . .
C11 C12 H19 109.2 . .
C13 C12 H19 109.2 . .
C11 C12 H20 109.2 . .
C13 C12 H20 109.2 . .
H19 C12 H20 107.9 . .
C17 C20 C21 129.1(3) . .
C17 C20 H12 115.4 . .
C21 C20 H12 115.4 . .
C10 C19 H31 109.5 . .
C10 C19 H30 109.5 . .
H31 C19 H30 109.5 . .
C10 C19 H29 109.5 . .
H31 C19 H29 109.5 . .
H30 C19 H29 109.5 . .
C17 C13 C12 118.7(2) . .
C17 C13 C18 107.1(2) . .
C12 C13 C18 110.6(2) . .
C17 C13 C14 100.73(17) . .
C12 C13 C14 106.37(19) . .
C18 C13 C14 113.1(2) . .
C8 C14 C15 119.60(19) . .
C8 C14 C13 115.01(18) . .
C15 C14 C13 104.00(19) . .
C8 C14 H27 105.7 . .
C15 C14 H27 105.7 . .
C13 C14 H27 105.7 . .
C26 C27 C28 118.0(3) . .
C26 C27 H34 121.0 . .
C28 C27 H34 121.0 . .
C14 C15 C16 103.7(2) . .
C14 C15 H18A 111.0 . .
C16 C15 H18A 111.0 . .
C14 C15 H17 111.0 . .
C16 C15 H17 111.0 . .
H18A C15 H17 109.0 . .
C13 C18 H24 109.5 . .
C13 C18 H18 109.5 . .
H24 C18 H18 109.5 . .
C13 C18 H26 109.5 . .
H24 C18 H26 109.5 . .
H18 C18 H26 109.5 . .
C27 C26 C25 123.7(3) . .
C27 C26 F1 118.3(3) . .
C25 C26 F1 118.0(3) . .
C25 C24 C23 120.7(2) . .
C25 C24 H2 119.6 . .
C23 C24 H2 119.6 . .
C20 C17 C16 122.3(2) . .
C20 C17 C13 130.8(2) . .
C16 C17 C13 106.9(2) . .
C17 C16 C15 106.7(2) . .
C17 C16 H16A 110.4 . .
C15 C16 H16A 110.4 . .
C17 C16 H16 110.4 . .
C15 C16 H16 110.4 . .
H16A C16 H16 108.6 . .

loop_
_geom_bond_atom_site_label_1
_geom_bond_atom_site_label_2
_geom_bond_distance
_geom_bond_site_symmetry_2
C2 C3 1.488(3) .
C2 C1 1.535(3) .
C2 H4 0.9700 .
C2 H3 0.9700 .
C3 N1 1.271(3) .
C3 C4 1.505(3) .
N1 O1 1.456(3) .
F1 C26 1.368(3) .
O1 C22 1.349(3) .
C1 C10 1.546(3) .
C1 H32 0.9700 .
C1 H33 0.9700 .
C25 C26 1.366(4) .
C25 C24 1.379(4) .
C25 H36 0.9300 .
C4 C5 1.531(3) .
C4 H6 0.9700 .
C4 H5 0.9700 .
C6 C7 1.520(3) .
C6 C5 1.524(3) .
C6 H8 0.9700 .
C6 H7 0.9700 .
C8 C14 1.519(3) .
C8 C7 1.527(3) .
C8 C9 1.546(3) .
C8 H11 0.9800 .
C7 H10 0.9700 .
C7 H9 0.9700 .
C10 C19 1.539(3) .
C10 C9 1.544(3) .
C10 C5 1.547(3) .
C5 H28 0.9800 .
C28 C23 1.385(3) .
C28 C27 1.387(4) .
C28 H35 0.9300 .
C9 C11 1.540(3) .
C9 H23 0.9800 .
C23 C24 1.385(4) .
C23 C22 1.484(4) .
C11 C12 1.529(4) .
C11 H21 0.9700 .
C11 H22 0.9700 .
C22 O2 1.192(3) .
C21 C20 1.493(4) .
C21 H13 0.9600 .
C21 H14 0.9600 .
C21 H1 0.9600 .
C12 C13 1.530(3) .
C12 H19 0.9700 .
C12 H20 0.9700 .
C20 C17 1.323(4) .
C20 H12 0.9300 .
C19 H31 0.9600 .
C19 H30 0.9600 .
C19 H29 0.9600 .
C13 C17 1.522(3) .
C13 C18 1.536(3) .
C13 C14 1.543(3) .
C14 C15 1.523(3) .
C14 H27 0.9800 .
C27 C26 1.351(5) .
C27 H34 0.9300 .
C15 C16 1.531(4) .
C15 H18A 0.9700 .
C15 H17 0.9700 .
C18 H24 0.9600 .
C18 H18 0.9600 .
C18 H26 0.9600 .
C24 H2 0.9300 .
C17 C16 1.516(4) .
C16 H16A 0.9700 .
C16 H16 0.9700 .

loop_
_geom_torsion_atom_site_label_1
_geom_torsion_atom_site_label_2
_geom_torsion_atom_site_label_3
_geom_torsion_atom_site_label_4
_geom_torsion
_geom_torsion_site_symmetry_1
_geom_torsion_site_symmetry_2
_geom_torsion_site_symmetry_3
_geom_torsion_site_symmetry_4
C1 C2 C3 N1 -127.1(3) . . . .
C1 C2 C3 C4 50.2(3) . . . .
C2 C3 N1 O1 -2.9(4) . . . .
C4 C3 N1 O1 179.75(18) . . . .
C3 N1 O1 C22 177.0(2) . . . .
C3 C2 C1 C10 -52.9(3) . . . .
N1 C3 C4 C5 126.5(2) . . . .
C2 C3 C4 C5 -51.2(3) . . . .
C5 C6 C7 C8 51.7(3) . . . .
C14 C8 C7 C6 -172.2(2) . . . .
C9 C8 C7 C6 -50.8(3) . . . .
C2 C1 C10 C19 -66.5(3) . . . .
C2 C1 C10 C9 171.70(19) . . . .
C2 C1 C10 C5 55.3(2) . . . .
C7 C6 C5 C4 175.2(2) . . . .
C7 C6 C5 C10 -56.3(3) . . . .
C3 C4 C5 C6 -178.3(2) . . . .
C3 C4 C5 C10 53.6(3) . . . .
C19 C10 C5 C6 -63.5(2) . . . .
C9 C10 C5 C6 58.8(2) . . . .
C1 C10 C5 C6 177.11(18) . . . .
C19 C10 C5 C4 64.1(2) . . . .
C9 C10 C5 C4 -173.58(18) . . . .
C1 C10 C5 C4 -55.3(2) . . . .
C19 C10 C9 C11 -63.7(3) . . . .
C1 C10 C9 C11 56.7(3) . . . .
C5 C10 C9 C11 173.1(2) . . . .
C19 C10 C9 C8 65.0(2) . . . .
C1 C10 C9 C8 -174.56(18) . . . .
C5 C10 C9 C8 -58.1(2) . . . .
C14 C8 C9 C11 -51.2(2) . . . .
C7 C8 C9 C11 -174.3(2) . . . .
C14 C8 C9 C10 178.03(17) . . . .
C7 C8 C9 C10 55.0(2) . . . .
C27 C28 C23 C24 0.1(4) . . . .
C27 C28 C23 C22 -177.9(2) . . . .
C10 C9 C11 C12 -179.6(2) . . . .
C8 C9 C11 C12 51.0(3) . . . .
N1 O1 C22 O2 -2.9(4) . . . .
N1 O1 C22 C23 178.19(17) . . . .
C28 C23 C22 O2 -4.5(4) . . . .
C24 C23 C22 O2 177.6(3) . . . .
C28 C23 C22 O1 174.4(2) . . . .
C24 C23 C22 O1 -3.5(3) . . . .
C9 C11 C12 C13 -54.3(3) . . . .
C11 C12 C13 C17 167.8(2) . . . .
C11 C12 C13 C18 -67.8(3) . . . .
C11 C12 C13 C14 55.4(3) . . . .
C7 C8 C14 C15 -53.6(3) . . . .
C9 C8 C14 C15 -176.1(2) . . . .
C7 C8 C14 C13 -178.53(19) . . . .
C9 C8 C14 C13 59.0(2) . . . .
C17 C13 C14 C8 175.20(19) . . . .
C12 C13 C14 C8 -60.4(3) . . . .
C18 C13 C14 C8 61.2(3) . . . .
C17 C13 C14 C15 42.5(2) . . . .
C12 C13 C14 C15 166.9(2) . . . .
C18 C13 C14 C15 -71.5(3) . . . .
C23 C28 C27 C26 -0.4(4) . . . .
C8 C14 C15 C16 -166.1(2) . . . .
C13 C14 C15 C16 -36.1(3) . . . .
C28 C27 C26 C25 0.8(5) . . . .
C28 C27 C26 F1 179.3(2) . . . .
C24 C25 C26 C27 -0.9(5) . . . .
C24 C25 C26 F1 -179.4(2) . . . .
C26 C25 C24 C23 0.5(4) . . . .
C28 C23 C24 C25 -0.2(4) . . . .
C22 C23 C24 C25 177.7(2) . . . .
C21 C20 C17 C16 -175.5(3) . . . .
C21 C20 C17 C13 3.2(5) . . . .
C12 C13 C17 C20 32.8(4) . . . .
C18 C13 C17 C20 -93.2(3) . . . .
C14 C13 C17 C20 148.3(3) . . . .
C12 C13 C17 C16 -148.4(2) . . . .
C18 C13 C17 C16 85.6(2) . . . .
C14 C13 C17 C16 -32.8(2) . . . .
C20 C17 C16 C15 -169.6(3) . . . .
C13 C17 C16 C15 11.4(3) . . . .
C14 C15 C16 C17 15.3(3) . . . .
